data_4343220
loop_
_publ_author_name
'Qiu, Jie'
'Vlaisavljevich, Bess'
'Jouffret, Laurent'
'Nguyen, Kevin'
'Szymanowski, Jennifer E. S.'
'Gagliardi, Laura'
'Burns, Peter C.'

_publ_section_title
;
 Cation templating and electronic structure effects in uranyl cage
 clusters probed by the isolation of peroxide-bridged uranyl dimers.
;
_journal_issue 9
_journal_name_full 'Inorganic chemistry'
_journal_page_first 4445
_journal_page_last 4455
_journal_paper_doi 10.1021/acs.inorgchem.5b00248
_journal_volume 54
_journal_year 2015
_chemical_formula_moiety K1(UO2)2(O2)(C7H3O4N)2(C6H16N)(H2O)12
_chemical_formula_sum 'C20 K N3 O26 U2'
_chemical_formula_weight 1213.39
_chemical_melting_point ?
_chemical_name_common dimer6
_chemical_name_systematic
; 
 ? 
;
_space_group_IT_number 14
_symmetry_cell_setting monoclinic
_symmetry_space_group_name_Hall '-P 2ybc'
_symmetry_space_group_name_H-M 'P 1 21/c 1'
_atom_sites_solution_hydrogens none
_atom_sites_solution_primary direct
_atom_sites_solution_secondary difmap
_audit_creation_method SHELXL-97
_cell_angle_alpha 90.00
_cell_angle_beta 110.903(2)
_cell_angle_gamma 90.00
_cell_formula_units_Z 4
_cell_length_a 22.961(4)
_cell_length_b 6.9967(11)
_cell_length_c 25.851(4)
_cell_measurement_reflns_used 8881
_cell_measurement_temperature 100(2)
_cell_measurement_theta_max 27.5
_cell_measurement_theta_min 0.95
_cell_volume 3879.7(11)
_computing_cell_refinement APEX2
_computing_data_collection APEX2
_computing_data_reduction APEX2
_computing_molecular_graphics CrystalMaker
_computing_publication_material 'SHELCIF-97 (Sheldrick, 2008)'
_computing_structure_refinement 'SHELXL-97 (Sheldrick, 2008)'
_computing_structure_solution 'SHELXS-97 (Sheldrick, 2008)'
_diffrn_ambient_temperature 100(2)
_diffrn_detector_area_resol_mean 0
_diffrn_measured_fraction_theta_full 0.998
_diffrn_measured_fraction_theta_max 0.998
_diffrn_measurement_device_type 'Bruker APEX2 QUAZAR'
_diffrn_measurement_method Sphere
_diffrn_radiation_monochromator graphite
_diffrn_radiation_source 'fine-focus sealed tube'
_diffrn_radiation_type MoK\a
_diffrn_radiation_wavelength 0.71073
_diffrn_reflns_av_R_equivalents 0.0275
_diffrn_reflns_av_sigmaI/netI 0.0205
_diffrn_reflns_limit_h_max 29
_diffrn_reflns_limit_h_min -29
_diffrn_reflns_limit_k_max 9
_diffrn_reflns_limit_k_min -9
_diffrn_reflns_limit_l_max 33
_diffrn_reflns_limit_l_min -33
_diffrn_reflns_number 44445
_diffrn_reflns_theta_full 27.50
_diffrn_reflns_theta_max 27.50
_diffrn_reflns_theta_min 0.95
_exptl_absorpt_coefficient_mu 8.535
_exptl_absorpt_correction_T_max 0.426
_exptl_absorpt_correction_T_min 0.289
_exptl_absorpt_correction_type multi-scan
_exptl_absorpt_process_details SADABS
_exptl_crystal_colour yellow
_exptl_crystal_density_diffrn 2.077
_exptl_crystal_density_meas ?
_exptl_crystal_density_method 'not measured'
_exptl_crystal_description block
_exptl_crystal_F_000 2208
_exptl_crystal_size_max 0.15
_exptl_crystal_size_mid 0.125
_exptl_crystal_size_min 0.1
_refine_diff_density_max 3.422
_refine_diff_density_min -1.715
_refine_diff_density_rms 0.218
_refine_ls_extinction_method none
_refine_ls_goodness_of_fit_ref 1.053
_refine_ls_hydrogen_treatment none
_refine_ls_matrix_type full
_refine_ls_number_parameters 224
_refine_ls_number_reflns 8881
_refine_ls_number_restraints 0
_refine_ls_restrained_S_all 1.053
_refine_ls_R_factor_all 0.0479
_refine_ls_R_factor_gt 0.0431
_refine_ls_shift/su_max 0.000
_refine_ls_shift/su_mean 0.000
_refine_ls_structure_factor_coef Fsqd
_refine_ls_weighting_details 'calc w=1/[\s^2^(Fo^2^)+(0.0404P)^2^+80.0001P] where P=(Fo^2^+2Fc^2^)/3'
_refine_ls_weighting_scheme calc
_refine_ls_wR_factor_gt 0.1070
_refine_ls_wR_factor_ref 0.1098
_reflns_number_gt 7965
_reflns_number_total 8881
_reflns_threshold_expression >2sigma(I)
_cod_data_source_file ic5b00248_si_001.cif
_cod_data_source_block dimer6
_cod_depositor_comments
;
The following automatic conversions were performed:

'_chemical_melting_point' value 'n/a' was changed to '?' - the value
is undefined or not given.

'_symmetry_cell_setting' value 'Monoclinic' changed to 'monoclinic'
according to
/usr/data/users/saulius/crontab/automatic-downloads/current/ACS/lib/dictionaries/cif_core.dic
dictionary named 'cif_core.dic' version 2.4.2 from 2011-04-26.

'_exptl_crystal_density_meas' value 'n/a' was changed to '?' - the
value is perceived as not measured.

Automatic conversion script
Id: cif_fix_values 3271 2015-04-21 07:52:19Z andrius 
;
_cod_original_cell_volume 3879.7(10)
_cod_original_sg_symbol_H-M P2(1)/c
_cod_database_code 4343220

loop_
_symmetry_equiv_pos_as_xyz
'x, y, z'
'-x, y+1/2, -z+1/2'
'-x, -y, -z'
'x, -y-1/2, z-1/2'

loop_
_atom_site_label
_atom_site_type_symbol
_atom_site_fract_x
_atom_site_fract_y
_atom_site_fract_z
_atom_site_U_iso_or_equiv
_atom_site_adp_type
_atom_site_occupancy
_atom_site_symmetry_multiplicity
_atom_site_calc_flag
U1 U 0.182922(11) 0.21678(4) 0.028385(10) 0.01302(7) Uani 1 1 d
U2 U 0.317720(11) 0.20804(4) -0.055114(10) 0.01347(7) Uani 1 1 d
K1 K 0.24455(8) -0.2490(2) -0.01900(7) 0.0232(3) Uani 1 1 d
O1 O 0.1722(2) -0.0357(8) 0.0350(2) 0.0205(11) Uiso 1 1 d
O2 O 0.0966(2) 0.2108(7) -0.0601(2) 0.0181(10) Uiso 1 1 d
O3 O 0.2304(3) 0.2015(8) -0.1434(2) 0.0242(11) Uiso 1 1 d
O4 O 0.1895(2) 0.4644(8) 0.0217(2) 0.0190(10) Uiso 1 1 d
O5 O 0.3271(2) -0.0465(8) -0.0600(2) 0.0202(10) Uiso 1 1 d
O6 O 0.3107(2) 0.4572(8) -0.0504(2) 0.0200(10) Uiso 1 1 d
O7 O 0.2730(2) 0.1461(8) 0.0110(2) 0.0220(11) Uiso 1 1 d
O8 O 0.2212(2) 0.1492(8) -0.0432(2) 0.0198(10) Uiso 1 1 d
O9 O 0.1699(2) 0.2739(8) 0.1167(2) 0.0196(10) Uiso 1 1 d
O10 O 0.3461(2) 0.2482(7) -0.1374(2) 0.0182(10) Uiso 1 1 d
O11 O 0.2801(3) 0.2050(9) 0.1123(3) 0.0335(14) Uiso 1 1 d
O12 O 0.4896(3) 0.1955(11) 0.1032(3) 0.0430(16) Uiso 1 1 d
O13 O -0.0041(3) 0.1889(9) -0.1139(3) 0.0326(13) Uiso 1 1 d
O14 O 0.1176(3) 0.3170(9) 0.1734(2) 0.0297(13) Uiso 1 1 d
O15 O 0.3939(3) 0.1969(10) 0.0388(3) 0.0375(15) Uiso 1 1 d
O16 O 0.4103(3) 0.3160(9) -0.1823(2) 0.0286(12) Uiso 1 1 d
O17 O 0.0520(2) 0.2173(8) -0.2566(2) 0.0225(11) Uiso 1 1 d
O18 O 0.2271(2) 0.0972(8) -0.2469(2) 0.0204(11) Uiso 1 1 d
O19 O 0.1412(3) -0.2764(10) -0.1092(3) 0.0374(15) Uiso 1 1 d
O20 O 0.1207(3) 0.3541(10) -0.1501(3) 0.0377(15) Uiso 1 1 d
O21 O 0.3262(3) 0.1724(10) -0.2767(3) 0.0377(15) Uiso 1 1 d
O22 O -0.0376(3) 0.4592(10) -0.3184(3) 0.0399(15) Uiso 1 1 d
O23 O 0.3322(5) -0.3794(18) 0.0761(5) 0.088(3) Uiso 1 1 d
O24 O 0.3793(5) -0.0160(17) 0.1245(5) 0.083(3) Uiso 1 1 d
O25 O 0.4893(9) -0.406(3) -0.1981(8) 0.160(7) Uiso 1 1 d
O26 O 0.4055(8) -0.080(3) -0.3007(7) 0.150(6) Uiso 1 1 d
N1 N 0.0711(3) 0.2534(8) 0.0293(2) 0.0125(11) Uiso 1 1 d
N2 N 0.4343(3) 0.2493(9) -0.0412(3) 0.0181(12) Uiso 1 1 d
N3 N 0.2250(3) -0.3058(11) -0.2555(3) 0.0289(15) Uiso 1 1 d
C1 C 0.0378(3) 0.2112(11) -0.0686(3) 0.0186(14) Uiso 1 1 d
C2 C 0.0215(3) 0.2414(10) -0.0176(3) 0.0146(13) Uiso 1 1 d
C3 C 0.0610(3) 0.2784(10) 0.0769(3) 0.0173(14) Uiso 1 1 d
C4 C -0.0394(3) 0.2516(10) -0.0190(3) 0.0173(14) Uiso 1 1 d
C5 C 0.3997(3) 0.2803(11) -0.1391(3) 0.0197(14) Uiso 1 1 d
C6 C 0.0021(3) 0.2921(11) 0.0796(3) 0.0205(14) Uiso 1 1 d
C7 C 0.4526(3) 0.2766(11) -0.0845(3) 0.0190(14) Uiso 1 1 d
C8 C 0.4784(4) 0.2421(11) 0.0094(3) 0.0223(15) Uiso 1 1 d
C9 C 0.5416(4) 0.2605(13) 0.0194(4) 0.0297(18) Uiso 1 1 d
C10 C 0.4532(4) 0.2092(13) 0.0548(4) 0.0287(17) Uiso 1 1 d
C11 C 0.1200(3) 0.2891(11) 0.1267(3) 0.0203(14) Uiso 1 1 d
C12 C -0.0496(3) 0.2775(11) 0.0306(3) 0.0196(14) Uiso 1 1 d
C13 C 0.5598(4) 0.2917(14) -0.0262(4) 0.0334(19) Uiso 1 1 d
C14 C 0.5147(4) 0.3011(13) -0.0789(4) 0.0291(17) Uiso 1 1 d
C15 C 0.1787(4) -0.3830(14) -0.2318(4) 0.036(2) Uiso 1 1 d
C16 C 0.2059(5) -0.3565(16) -0.3172(4) 0.042(2) Uiso 1 1 d
C17 C 0.2894(5) -0.3818(15) -0.2249(4) 0.041(2) Uiso 1 1 d
C18 C 0.1179(5) -0.2708(15) -0.2528(4) 0.038(2) Uiso 1 1 d
C19 C 0.2377(5) -0.2316(15) -0.3462(4) 0.037(2) Uiso 1 1 d
C20 C 0.3183(5) -0.2744(17) -0.1720(5) 0.047(3) Uiso 1 1 d

loop_
_atom_site_aniso_label
_atom_site_aniso_U_11
_atom_site_aniso_U_22
_atom_site_aniso_U_33
_atom_site_aniso_U_23
_atom_site_aniso_U_13
_atom_site_aniso_U_12
U1 0.01294(12) 0.01454(13) 0.01302(12) 0.00001(9) 0.00640(9) -0.00146(9)
U2 0.01280(12) 0.01402(13) 0.01397(12) -0.00006(9) 0.00524(9) 0.00001(9)
K1 0.0212(8) 0.0165(8) 0.0369(9) 0.0009(6) 0.0165(7) -0.0008(6)

loop_
_atom_type_symbol
_atom_type_description
_atom_type_scat_dispersion_real
_atom_type_scat_dispersion_imag
_atom_type_scat_source
O O 0.0106 0.0060 'International Tables Vol C Tables 4.2.6.8 and 6.1.1.4'
U U -9.6767 9.6646 'International Tables Vol C Tables 4.2.6.8 and 6.1.1.4'
N N 0.0061 0.0033 'International Tables Vol C Tables 4.2.6.8 and 6.1.1.4'
C C 0.0033 0.0016 'International Tables Vol C Tables 4.2.6.8 and 6.1.1.4'
K K 0.2009 0.2494 'International Tables Vol C Tables 4.2.6.8 and 6.1.1.4'

loop_
_geom_angle_atom_site_label_1
_geom_angle_atom_site_label_2
_geom_angle_atom_site_label_3
_geom_angle
_geom_angle_site_symmetry_1
_geom_angle_site_symmetry_3
O4 U1 O1 177.1(2) . .
O4 U1 O7 94.5(2) . .
O1 U1 O7 88.3(2) . .
O4 U1 O8 92.9(2) . .
O1 U1 O8 88.9(2) . .
O7 U1 O8 36.85(18) . .
O4 U1 O2 89.7(2) . .
O1 U1 O2 88.8(2) . .
O7 U1 O2 107.35(18) . .
O8 U1 O2 70.52(17) . .
O4 U1 O9 88.5(2) . .
O1 U1 O9 90.3(2) . .
O7 U1 O9 129.14(18) . .
O8 U1 O9 165.98(17) . .
O2 U1 O9 123.46(17) . .
O4 U1 O11 92.1(2) . .
O1 U1 O11 89.7(2) . .
O7 U1 O11 65.1(2) . .
O8 U1 O11 101.95(19) . .
O2 U1 O11 172.35(19) . .
O9 U1 O11 64.05(19) . .
O4 U1 N1 91.3(2) . .
O1 U1 N1 85.8(2) . .
O7 U1 N1 168.00(18) . .
O8 U1 N1 132.41(17) . .
O2 U1 N1 62.13(17) . .
O9 U1 N1 61.43(17) . .
O11 U1 N1 125.23(19) . .
O4 U1 K1 137.54(17) . .
O1 U1 K1 44.82(17) . .
O7 U1 K1 46.86(14) . .
O8 U1 K1 46.54(13) . .
O2 U1 K1 87.48(12) . .
O9 U1 K1 127.40(13) . .
O11 U1 K1 86.19(15) . .
N1 U1 K1 123.72(13) . .
O4 U1 K1 21.53(17) . 1_565
O1 U1 K1 160.83(17) . 1_565
O7 U1 K1 74.05(14) . 1_565
O8 U1 K1 72.56(13) . 1_565
O2 U1 K1 89.31(12) . 1_565
O9 U1 K1 106.57(13) . 1_565
O11 U1 K1 89.61(15) . 1_565
N1 U1 K1 110.05(13) . 1_565
K1 U1 K1 116.04(4) . 1_565
O6 U2 O5 178.4(2) . .
O6 U2 O7 93.3(2) . .
O5 U2 O7 87.9(2) . .
O6 U2 O8 92.8(2) . .
O5 U2 O8 88.8(2) . .
O7 U2 O8 36.65(18) . .
O6 U2 O15 90.8(2) . .
O5 U2 O15 88.7(2) . .
O7 U2 O15 67.0(2) . .
O8 U2 O15 103.7(2) . .
O6 U2 O3 91.1(2) . .
O5 U2 O3 89.7(2) . .
O7 U2 O3 104.63(18) . .
O8 U2 O3 67.99(18) . .
O15 U2 O3 171.5(2) . .
O6 U2 O10 90.4(2) . .
O5 U2 O10 88.7(2) . .
O7 U2 O10 168.97(18) . .
O8 U2 O10 132.80(17) . .
O15 U2 O10 123.4(2) . .
O3 U2 O10 64.87(17) . .
O6 U2 N2 89.8(2) . .
O5 U2 N2 88.6(2) . .
O7 U2 N2 128.67(19) . .
O8 U2 N2 165.21(18) . .
O15 U2 N2 61.7(2) . .
O3 U2 N2 126.55(19) . .
O10 U2 N2 61.69(18) . .
O6 U2 K1 137.87(17) . .
O5 U2 K1 43.60(17) . .
O7 U2 K1 47.71(14) . .
O8 U2 K1 47.38(13) . .
O15 U2 K1 87.26(16) . .
O3 U2 K1 85.86(14) . .
O10 U2 K1 125.11(12) . .
N2 U2 K1 125.06(14) . .
O6 U2 K1 22.35(17) . 1_565
O5 U2 K1 159.14(17) . 1_565
O7 U2 K1 72.67(14) . 1_565
O8 U2 K1 71.17(13) . 1_565
O15 U2 K1 90.50(16) . 1_565
O3 U2 K1 88.05(13) . 1_565
O10 U2 K1 109.00(12) . 1_565
N2 U2 K1 109.25(14) . 1_565
K1 U2 K1 115.54(4) . 1_565
O19 K1 O23 154.7(3) . .
O19 K1 O4 84.06(18) . 1_545
O23 K1 O4 72.8(3) . 1_545
O19 K1 O6 95.59(19) . 1_545
O23 K1 O6 73.6(3) . 1_545
O4 K1 O6 86.99(16) 1_545 1_545
O19 K1 O5 102.21(19) . .
O23 K1 O5 97.3(3) . .
O4 K1 O5 162.39(16) 1_545 .
O6 K1 O5 76.11(16) 1_545 .
O19 K1 O8 80.81(18) . .
O23 K1 O8 123.0(3) . .
O4 K1 O8 135.39(16) 1_545 .
O6 K1 O8 135.98(16) 1_545 .
O5 K1 O8 62.20(15) . .
O19 K1 O7 110.41(19) . .
O23 K1 O7 93.1(3) . .
O4 K1 O7 133.00(16) 1_545 .
O6 K1 O7 132.71(16) 1_545 .
O5 K1 O7 60.51(15) . .
O8 K1 O7 29.86(15) . .
O19 K1 O1 88.56(18) . .
O23 K1 O1 95.9(3) . .
O4 K1 O1 76.97(16) 1_545 .
O6 K1 O1 162.94(16) 1_545 .
O5 K1 O1 119.23(17) . .
O8 K1 O1 61.00(15) . .
O7 K1 O1 59.73(15) . .
O19 K1 U2 100.06(15) . .
O23 K1 U2 104.5(3) . .
O4 K1 U2 169.68(12) 1_545 .
O6 K1 U2 101.92(11) 1_545 .
O5 K1 U2 25.81(11) . .
O8 K1 U2 37.68(10) . .
O7 K1 U2 36.69(11) . .
O1 K1 U2 93.60(11) . .
O19 K1 U1 91.45(15) . .
O23 K1 U1 103.3(3) . .
O4 K1 U1 102.62(12) 1_545 .
O6 K1 U1 168.66(12) 1_545 .
O5 K1 U1 93.73(12) . .
O8 K1 U1 36.79(10) . .
O7 K1 U1 35.97(11) . .
O1 K1 U1 25.66(11) . .
U2 K1 U1 67.99(3) . .
O19 K1 U1 84.67(15) . 1_545
O23 K1 U1 70.5(3) . 1_545
O4 K1 U1 13.42(11) 1_545 1_545
O6 K1 U1 73.60(11) 1_545 1_545
O5 K1 U1 149.45(12) . 1_545
O8 K1 U1 147.98(11) . 1_545
O7 K1 U1 144.88(12) . 1_545
O1 K1 U1 90.38(11) . 1_545
U2 K1 U1 173.88(5) . 1_545
U1 K1 U1 116.04(4) . 1_545
O19 K1 U2 92.31(15) . 1_545
O23 K1 U2 71.7(3) . 1_545
O4 K1 U2 73.46(11) 1_545 1_545
O6 K1 U2 13.63(11) 1_545 1_545
O5 K1 U2 89.73(11) . 1_545
O8 K1 U2 148.42(11) . 1_545
O7 K1 U2 145.15(12) . 1_545
O1 K1 U2 150.16(12) . 1_545
U2 K1 U2 115.54(4) . 1_545
U1 K1 U2 174.25(5) . 1_545
U1 K1 U2 60.05(2) 1_545 1_545
U1 O1 K1 109.5(2) . .
C1 O2 U1 127.8(4) . .
U1 O4 K1 145.1(3) . 1_565
U2 O5 K1 110.6(2) . .
U2 O6 K1 144.0(3) . 1_565
O8 O7 U1 73.1(3) . .
O8 O7 U2 73.6(3) . .
U1 O7 U2 139.4(2) . .
O8 O7 K1 74.4(3) . .
U1 O7 K1 97.16(18) . .
U2 O7 K1 95.60(18) . .
O7 O8 U1 70.0(3) . .
O7 O8 U2 69.8(3) . .
U1 O8 U2 133.7(2) . .
O7 O8 K1 75.7(3) . .
U1 O8 K1 96.67(18) . .
U2 O8 K1 94.94(17) . .
C11 O9 U1 128.9(5) . .
C5 O10 U2 127.7(5) . .
C10 O15 U2 128.6(6) . .
C2 N1 C3 118.1(6) . .
C2 N1 U1 120.7(4) . .
C3 N1 U1 121.1(4) . .
C7 N2 C8 117.8(6) . .
C7 N2 U2 121.1(5) . .
C8 N2 U2 121.0(5) . .
C15 N3 C17 111.3(7) . .
C15 N3 C16 111.0(7) . .
C17 N3 C16 109.1(7) . .
O13 C1 O2 125.3(7) . .
O13 C1 C2 119.6(7) . .
O2 C1 C2 115.1(6) . .
N1 C2 C4 122.9(6) . .
N1 C2 C1 113.9(6) . .
C4 C2 C1 123.2(6) . .
N1 C3 C6 123.2(7) . .
N1 C3 C11 113.3(6) . .
C6 C3 C11 123.5(7) . .
C2 C4 C12 118.8(7) . .
O16 C5 O10 124.6(7) . .
O16 C5 C7 119.6(7) . .
O10 C5 C7 115.8(6) . .
C3 C6 C12 118.6(7) . .
N2 C7 C14 123.0(7) . .
N2 C7 C5 113.4(6) . .
C14 C7 C5 123.6(7) . .
N2 C8 C9 123.7(7) . .
N2 C8 C10 113.7(7) . .
C9 C8 C10 122.6(8) . .
C8 C9 C13 117.7(8) . .
O12 C10 O15 125.4(8) . .
O12 C10 C8 119.6(8) . .
O15 C10 C8 115.0(7) . .
O14 C11 O9 124.7(7) . .
O14 C11 C3 120.1(7) . .
O9 C11 C3 115.2(6) . .
C4 C12 C6 118.4(7) . .
C14 C13 C9 119.4(8) . .
C13 C14 C7 118.3(8) . .
N3 C15 C18 111.1(8) . .
C19 C16 N3 112.0(8) . .
C20 C17 N3 109.6(8) . .

loop_
_geom_bond_atom_site_label_1
_geom_bond_atom_site_label_2
_geom_bond_distance
_geom_bond_site_symmetry_2
U1 O4 1.753(5) .
U1 O1 1.800(5) .
U1 O7 2.320(5) .
U1 O8 2.363(5) .
U1 O2 2.434(5) .
U1 O9 2.438(5) .
U1 O11 2.498(6) .
U1 N1 2.590(6) .
U1 K1 3.9193(17) .
U1 K1 4.3255(17) 1_565
U2 O6 1.759(5) .
U2 O5 1.804(5) .
U2 O7 2.328(5) .
U2 O8 2.379(5) .
U2 O15 2.436(7) .
U2 O3 2.443(6) .
U2 O10 2.454(5) .
U2 N2 2.587(6) .
U2 K1 3.8781(17) .
U2 K1 4.3868(18) 1_565
K1 O19 2.676(7) .
K1 O23 2.719(12) .
K1 O4 2.771(5) 1_545
K1 O6 2.840(6) 1_545
K1 O5 2.857(5) .
K1 O8 2.864(6) .
K1 O7 2.883(6) .
K1 O1 2.931(5) .
K1 U1 4.3255(17) 1_545
K1 U2 4.3868(18) 1_545
O2 C1 1.287(9) .
O4 K1 2.771(5) 1_565
O6 K1 2.839(6) 1_565
O7 O8 1.481(7) .
O9 C11 1.266(9) .
O10 C5 1.267(9) .
O12 C10 1.235(11) .
O13 C1 1.232(9) .
O14 C11 1.245(9) .
O15 C10 1.277(11) .
O16 C5 1.251(9) .
N1 C2 1.338(9) .
N1 C3 1.340(9) .
N2 C7 1.341(9) .
N2 C8 1.341(10) .
N3 C15 1.503(12) .
N3 C17 1.505(12) .
N3 C16 1.536(12) .
C1 C2 1.508(9) .
C2 C4 1.387(10) .
C3 C6 1.383(10) .
C3 C11 1.502(10) .
C4 C12 1.394(10) .
C5 C7 1.499(10) .
C6 C12 1.397(10) .
C7 C14 1.391(11) .
C8 C9 1.385(11) .
C8 C10 1.499(11) .
C9 C13 1.401(13) .
C13 C14 1.388(12) .
C15 C18 1.525(14) .
C16 C19 1.499(14) .
C17 C20 1.494(15) .
